data_8102979
loop_
_publ_author_name
'Schlechte, Andreas'
'Niewa, Rainer'
'Borrmann, Horst'
'Auffermann, Gudrun'
'Schmidt, Marcus'
'Kniep, R\"udiger'

_publ_section_title
;
Crystal structure of hafnium arsenide selenide, HfAs~1.69~Se~0.21~
;
_journal_issue 4
_journal_name_full 'Zeitschrift f\"ur Kristallographie - New Crystal Structures'
_journal_page_first 369
_journal_page_last 370
_journal_volume 222
_journal_year 2007
_chemical_formula_moiety HfAs~1.69~Se~0.21~
_chemical_formula_structural HfAs1.69Se0.21
_chemical_formula_sum 'As1.69 Hf Se0.21'
_chemical_formula_weight 332.37
_chemical_name_systematic
; 
 hafnium arsenide selenide
;
_space_group_IT_number 129
_symmetry_cell_setting tetragonal
_symmetry_space_group_name_Hall '-P 4a 2a'
_symmetry_space_group_name_H-M 'P 4/n m m :2'
_atom_sites_solution_hydrogens geom
_atom_sites_solution_primary direct
_atom_sites_solution_secondary difmap
_audit_creation_method SHELXL-97
_cell_angle_alpha 90.00
_cell_angle_beta 90.00
_cell_angle_gamma 90.00
_cell_formula_units_Z 2
_cell_length_a 3.70841(5)
_cell_length_b 3.70841(5)
_cell_length_c 8.04960(10)
_cell_measurement_reflns_used 44
_cell_measurement_temperature 295(2)
_cell_measurement_theta_max 99.91
_cell_measurement_theta_min 10.98
_cell_volume 110.701(3)
_computing_cell_refinement 'WinCSD (Akselrud, 1993) [4]'
_computing_structure_refinement 'SHELXL-97 (Sheldrick, 1997) [3]'
_computing_structure_solution 'SHELXS-97 (Sheldrick, 1990) [2]'
_diffrn_ambient_temperature 295(2)
_diffrn_measured_fraction_theta_full 0.989
_diffrn_measured_fraction_theta_max 0.989
_diffrn_measurement_device_type 'Rigaku R-AXIS RAPID'
_diffrn_radiation_monochromator graphite
_diffrn_radiation_source 'fine-focus sealed tube'
_diffrn_radiation_type AgK\a
_diffrn_radiation_wavelength 0.56080
_diffrn_reflns_av_R_equivalents 0.0327
_diffrn_reflns_av_sigmaI/netI 0.0248
_diffrn_reflns_limit_h_max 10
_diffrn_reflns_limit_h_min -5
_diffrn_reflns_limit_k_max 11
_diffrn_reflns_limit_k_min -11
_diffrn_reflns_limit_l_max 24
_diffrn_reflns_limit_l_min -17
_diffrn_reflns_number 5512
_diffrn_reflns_theta_full 61.30
_diffrn_reflns_theta_max 61.30
_diffrn_reflns_theta_min 3.99
_exptl_absorpt_coefficient_mu 20.82
_exptl_absorpt_correction_T_max 0.5726
_exptl_absorpt_correction_T_min 1.0000
_exptl_absorpt_correction_type multi-scan
_exptl_crystal_colour metallic
_exptl_crystal_density_diffrn 4.99
_exptl_crystal_density_method 'not measured'
_exptl_crystal_description irregular
_exptl_crystal_F_000 139
_exptl_crystal_size_max 0.010
_exptl_crystal_size_mid 0.025
_exptl_crystal_size_min 0.030
_refine_diff_density_max 5.787
_refine_diff_density_min -4.163
_refine_diff_density_rms 0.767
_refine_ls_extinction_coef 0.049(2)
_refine_ls_extinction_expression Fc^*^=kFc[1+0.001xFc^2^\l^3^/sin(2\q)]^-1/4^
_refine_ls_extinction_method SHELXL
_refine_ls_goodness_of_fit_ref 1.197
_refine_ls_hydrogen_treatment mixed
_refine_ls_matrix_type full
_refine_ls_number_parameters 11
_refine_ls_number_reflns 1083
_refine_ls_number_restraints 0
_refine_ls_restrained_S_all 1.197
_refine_ls_R_factor_all 0.030
_refine_ls_R_factor_gt 0.022
_refine_ls_shift/su_max 0.001
_refine_ls_shift/su_mean 0.000
_refine_ls_structure_factor_coef Fsqd
_refine_ls_weighting_details 'calc w=1/[\s^2^(Fo^2^)+(0.0092P)^2^+0.1735P] where P=(Fo^2^+2Fc^2^)/3'
_refine_ls_weighting_scheme calc
_refine_ls_wR_factor_gt 0.035
_refine_ls_wR_factor_ref 0.040
_reflns_number_gt 957
_reflns_number_total 1083
_reflns_threshold_expression >2sigma(I)
_cod_data_source_file 409935.cff
_cod_data_source_block 426_2
_cod_depositor_comments
;
The following corrections have been performed
in the original file before processing it for deposition
(the diff against the Z. Krist. - NCS original is given):

Index: 2007/04/409935.cff
===================================================================
--- 2007/04/409935.cff    (revision 562)
+++ 2007/04/409935.cff    (revision 563)
@@ -173,7 +173,7 @@
 _chemical_name_common             ? 
 _chemical_melting_point           ? 
 _chemical_formula_moiety         'HfAs~1.69~Se~0.21~'
-_chemical_formula_sum            'As 1.69 Hf 1 Se 0.21'
+_chemical_formula_sum            'As1.69 Hf1 Se0.21'
 _chemical_formula_structural      HfAs1.69Se0.21
 _chemical_formula_weight          332.37 
  

Saulius Gra\<zulis
2011-03-03

The following automatic conversions were performed:
'_exptl_absorpt_correction_type' value 'Multi-scan' changed to
'multi-scan' according to
'/home/saulius/struct/CIF-dictionaries/cif_core.dic' dictionary named
'cif_core.dic' version 2.4.1 from 2010-06-29.

Automatic conversion script
Id: cif_fix_enum 1555 2011-01-17 13:19:09Z saulius 
;
_cod_original_sg_symbol_H-M 'P 4/n m m'
_cod_original_formula_sum 'As1.69 Hf1 Se0.21'
_cod_database_code 8102979

loop_
_symmetry_equiv_pos_as_xyz
'x, y, z'
'-x+1/2, -y+1/2, z'
'-y+1/2, x, z'
'y, -x+1/2, z'
'-x, y+1/2, -z'
'x+1/2, -y, -z'
'y+1/2, x+1/2, -z'
'-y, -x, -z'
'-x, -y, -z'
'x-1/2, y-1/2, -z'
'y-1/2, -x, -z'
'-y, x-1/2, -z'
'x, -y-1/2, z'
'-x-1/2, y, z'
'-y-1/2, -x-1/2, z'
'y, x, z'

loop_
_atom_site_label
_atom_site_type_symbol
_atom_site_fract_x
_atom_site_fract_y
_atom_site_fract_z
_atom_site_U_iso_or_equiv
_atom_site_adp_type
_atom_site_occupancy
_atom_site_symmetry_multiplicity
_atom_site_Wyckoff_symbol
_atom_site_calc_flag
_atom_site_refinement_flags
_atom_site_disorder_assembly
_atom_site_disorder_group
Hf1 Hf 0.2500 0.2500 0.267734(13) 0.00490(2) Uani 1 2 c d S . .
As1 As 0.7500 0.2500 0.0000 0.00761(6) Uani 0.900(2) 2 a d SP . .
As2 As 0.2500 0.2500 0.61829(3) 0.00507(3) Uani 0.79 2 c d S . .
Se1 Se 0.2500 0.2500 0.61829 0.00507 Uani 0.21 2 c d S . .

loop_
_atom_site_aniso_label
_atom_site_aniso_U_11
_atom_site_aniso_U_22
_atom_site_aniso_U_33
_atom_site_aniso_U_23
_atom_site_aniso_U_13
_atom_site_aniso_U_12
Hf1 0.00514(2) 0.00514(2) 0.00422(3) 0.000 0.000 0.000
As1 0.00882(8) 0.00882(8) 0.00510(10) 0.000 0.000 0.000
As2 0.00506(4) 0.00506(4) 0.00509(7) 0.000 0.000 0.000
Se1 0.00506(4) 0.00506(4) 0.00509(7) 0.000 0.000 0.000

loop_
_atom_type_symbol
_atom_type_description
_atom_type_scat_dispersion_real
_atom_type_scat_dispersion_imag
_atom_type_scat_source
As As 0.2758 1.3314 'International Tables Vol C Tables 4.2.6.8 and 6.1.1.4'
Se Se 0.2367 1.4831 'International Tables Vol C Tables 4.2.6.8 and 6.1.1.4'
Hf Hf -0.3548 4.1643 'International Tables Vol C Tables 4.2.6.8 and 6.1.1.4'

loop_
_geom_angle_atom_site_label_1
_geom_angle_atom_site_label_2
_geom_angle_atom_site_label_3
_geom_angle
_geom_angle_site_symmetry_1
_geom_angle_site_symmetry_3
_geom_angle_publ_flag
Se1 Hf1 As2 0.000(11) 9_666 9_666 ?
Se1 Hf1 Se1 141.433(11) 9_666 9_556 ?
As2 Hf1 Se1 141.433(11) 9_666 9_556 ?
Se1 Hf1 As2 141.433(11) 9_666 9_556 ?
As2 Hf1 As2 141.433(11) 9_666 9_556 ?
Se1 Hf1 As2 0.0 9_556 9_556 ?
Se1 Hf1 Se1 83.739(4) 9_666 9_566 ?
As2 Hf1 Se1 83.739(4) 9_666 9_566 ?
Se1 Hf1 Se1 83.739(4) 9_556 9_566 ?
As2 Hf1 Se1 83.739(4) 9_556 9_566 ?
Se1 Hf1 Se1 83.739(4) 9_666 9_656 ?
As2 Hf1 Se1 83.739(4) 9_666 9_656 ?
Se1 Hf1 Se1 83.739(4) 9_556 9_656 ?
As2 Hf1 Se1 83.739(4) 9_556 9_656 ?
Se1 Hf1 Se1 141.433(11) 9_566 9_656 ?
Se1 Hf1 As2 83.739(4) 9_666 9_566 ?
As2 Hf1 As2 83.739(4) 9_666 9_566 ?
Se1 Hf1 As2 83.739(4) 9_556 9_566 ?
As2 Hf1 As2 83.739(4) 9_556 9_566 ?
Se1 Hf1 As2 0.0 9_566 9_566 ?
Se1 Hf1 As2 141.433(11) 9_656 9_566 ?
Se1 Hf1 As2 83.739(4) 9_666 9_656 ?
As2 Hf1 As2 83.739(4) 9_666 9_656 ?
Se1 Hf1 As2 83.739(4) 9_556 9_656 ?
As2 Hf1 As2 83.739(4) 9_556 9_656 ?
Se1 Hf1 As2 141.433(11) 9_566 9_656 ?
Se1 Hf1 As2 0.000(11) 9_656 9_656 ?
As2 Hf1 As2 141.433(11) 9_566 9_656 ?
Se1 Hf1 As2 70.717(6) 9_666 . ?
As2 Hf1 As2 70.717(6) 9_666 . ?
Se1 Hf1 As2 70.717(6) 9_556 . ?
As2 Hf1 As2 70.717(6) 9_556 . ?
Se1 Hf1 As2 70.717(6) 9_566 . ?
Se1 Hf1 As2 70.717(6) 9_656 . ?
As2 Hf1 As2 70.717(6) 9_566 . ?
As2 Hf1 As2 70.717(6) 9_656 . ?
Se1 Hf1 As1 133.286(5) 9_666 9_655 ?
As2 Hf1 As1 133.286(5) 9_666 9_655 ?
Se1 Hf1 As1 79.341(5) 9_556 9_655 ?
As2 Hf1 As1 79.341(5) 9_556 9_655 ?
Se1 Hf1 As1 133.286(5) 9_566 9_655 ?
Se1 Hf1 As1 79.341(5) 9_656 9_655 ?
As2 Hf1 As1 133.286(5) 9_566 9_655 ?
As2 Hf1 As1 79.341(5) 9_656 9_655 ?
As2 Hf1 As1 139.293(1) . 9_655 ?
Se1 Hf1 As1 133.286(5) 9_666 1_455 ?
As2 Hf1 As1 133.286(5) 9_666 1_455 ?
Se1 Hf1 As1 79.341(5) 9_556 1_455 ?
As2 Hf1 As1 79.341(5) 9_556 1_455 ?
Se1 Hf1 As1 79.341(5) 9_566 1_455 ?
Se1 Hf1 As1 133.286(5) 9_656 1_455 ?
As2 Hf1 As1 79.341(5) 9_566 1_455 ?
As2 Hf1 As1 133.286(5) 9_656 1_455 ?
As2 Hf1 As1 139.293(1) . 1_455 ?
As1 Hf1 As1 54.926(2) 9_655 1_455 ?
As1 As1 As1 180.0 9_765 9_655 ?
As1 As1 As1 90.0 9_765 9_665 ?
As1 As1 As1 90.0 9_655 9_665 ?
As1 As1 As1 90.0 9_765 9_755 ?
As1 As1 As1 90.0 9_655 9_755 ?
As1 As1 As1 180.0 9_665 9_755 ?
As1 As1 Hf1 117.463(1) 9_765 9_655 ?
As1 As1 Hf1 62.537(1) 9_655 9_655 ?
As1 As1 Hf1 117.463(1) 9_665 9_655 ?
As1 As1 Hf1 62.537(1) 9_755 9_655 ?
As1 As1 Hf1 62.537(1) 9_765 1_655 ?
As1 As1 Hf1 117.463(1) 9_655 1_655 ?
As1 As1 Hf1 117.463(1) 9_665 1_655 ?
As1 As1 Hf1 62.537(1) 9_755 1_655 ?
Hf1 As1 Hf1 125.074(2) 9_655 1_655 ?
As1 As1 Hf1 117.463(1) 9_765 . ?
As1 As1 Hf1 62.537(1) 9_655 . ?
As1 As1 Hf1 62.537(1) 9_665 . ?
As1 As1 Hf1 117.463(1) 9_755 . ?
Hf1 As1 Hf1 125.074(2) 9_655 . ?
Hf1 As1 Hf1 81.415(3) 1_655 . ?
As1 As1 Hf1 62.537(1) 9_765 9_665 ?
As1 As1 Hf1 117.463(1) 9_655 9_665 ?
As1 As1 Hf1 62.537(1) 9_665 9_665 ?
As1 As1 Hf1 117.463(1) 9_755 9_665 ?
Hf1 As1 Hf1 81.415(3) 9_655 9_665 ?
Hf1 As1 Hf1 125.074(2) 1_655 9_665 ?
Hf1 As1 Hf1 125.074(2) . 9_665 ?
Hf1 As2 Hf1 141.433(11) 9_666 9_556 ?
Hf1 As2 Hf1 83.739(4) 9_666 9_566 ?
Hf1 As2 Hf1 83.739(4) 9_556 9_566 ?
Hf1 As2 Hf1 83.739(4) 9_666 9_656 ?
Hf1 As2 Hf1 83.739(4) 9_556 9_656 ?
Hf1 As2 Hf1 141.433(11) 9_566 9_656 ?
Hf1 As2 Hf1 109.283(6) 9_666 . ?
Hf1 As2 Hf1 109.283(6) 9_556 . ?
Hf1 As2 Hf1 109.283(6) 9_566 . ?
Hf1 As2 Hf1 109.283(6) 9_656 . ?

loop_
_geom_bond_atom_site_label_1
_geom_bond_atom_site_label_2
_geom_bond_distance
_geom_bond_site_symmetry_2
_geom_bond_publ_flag
Hf1 Se1 2.77810(10) 9_666 ?
Hf1 As2 2.77810(10) 9_666 ?
Hf1 Se1 2.7781 9_556 ?
Hf1 As2 2.7781 9_556 ?
Hf1 Se1 2.77810(10) 9_566 ?
Hf1 Se1 2.7781 9_656 ?
Hf1 As2 2.77810(10) 9_566 ?
Hf1 As2 2.7781 9_656 ?
Hf1 As2 2.8219(3) . ?
Hf1 As1 2.8430 9_655 ?
Hf1 As1 2.8430 1_455 ?
As1 As1 2.6222 9_765 ?
As1 As1 2.6222 9_655 ?
As1 As1 2.6222 9_665 ?
As1 As1 2.6222 9_755 ?
As1 Hf1 2.8430 9_655 ?
As1 Hf1 2.8430 1_655 ?
As1 Hf1 2.8430 9_665 ?
As2 Hf1 2.77810(10) 9_666 ?
As2 Hf1 2.77810(10) 9_556 ?
As2 Hf1 2.77810(10) 9_566 ?
As2 Hf1 2.7781 9_656 ?
